data_7026636
loop_
_publ_author_name
'Bel\'en Lago, Ana'
'Amoedo, Almudena'
'Carballo, Rosa'
'Garc\'ia-Mart\'inez, Emilia'
'V\'azquez-L\'opez, Ezequiel M'

_publ_section_title
;
 Metal coordination and in situ S-C bond cleavage of the
 bis(2-pyridylthio)methane ligand.
;
_journal_issue 42
_journal_name_full 'Dalton transactions (Cambridge, England : 2003)'
_journal_page_first 10076
_journal_page_last 10087
_journal_paper_doi 10.1039/c0dt00560f
_journal_volume 39
_journal_year 2010
_chemical_formula_sum 'C11 H10 Br2 Co N2 S2'
_chemical_formula_weight 453.08
_chemical_name_systematic
;
?
;
_space_group_IT_number 61
_symmetry_cell_setting orthorhombic
_symmetry_space_group_name_Hall '-P 2ac 2ab'
_symmetry_space_group_name_H-M 'P b c a'
_atom_sites_solution_hydrogens geom
_atom_sites_solution_primary direct
_atom_sites_solution_secondary difmap
_audit_creation_method SHELXL-97
_cell_angle_alpha 90.00
_cell_angle_beta 90.00
_cell_angle_gamma 90.00
_cell_formula_units_Z 8
_cell_length_a 12.7216(12)
_cell_length_b 14.0186(13)
_cell_length_c 16.9669(16)
_cell_measurement_temperature 293(2)
_cell_volume 3025.9(5)
_computing_cell_refinement 'Bruker SMART'
_computing_data_collection 'Bruker SMART'
_computing_data_reduction 'Bruker SHELXTL'
_computing_molecular_graphics 'ORTEPIII, PLATON'
_computing_publication_material 'Bruker SHELX97'
_computing_structure_refinement 'SHELXL-97 (Sheldrick, 1997)'
_computing_structure_solution 'SHELXS-97 (Sheldrick, 1990)'
_diffrn_ambient_temperature 293(2)
_diffrn_measured_fraction_theta_full 0.992
_diffrn_measured_fraction_theta_max 0.992
_diffrn_measurement_device_type 'CCD area detector'
_diffrn_measurement_method 'phi and omega scans'
_diffrn_radiation_monochromator graphite
_diffrn_radiation_source 'fine-focus sealed tube'
_diffrn_radiation_type MoK\a
_diffrn_radiation_wavelength 0.71073
_diffrn_reflns_av_R_equivalents 0.0655
_diffrn_reflns_av_sigmaI/netI 0.0767
_diffrn_reflns_limit_h_max 16
_diffrn_reflns_limit_h_min -16
_diffrn_reflns_limit_k_max 18
_diffrn_reflns_limit_k_min -15
_diffrn_reflns_limit_l_max 22
_diffrn_reflns_limit_l_min -17
_diffrn_reflns_number 19014
_diffrn_reflns_theta_full 28.03
_diffrn_reflns_theta_max 28.03
_diffrn_reflns_theta_min 2.40
_exptl_absorpt_coefficient_mu 6.675
_exptl_absorpt_correction_T_max 1.0000
_exptl_absorpt_correction_T_min 0.7531
_exptl_absorpt_correction_type multi-scan
_exptl_crystal_colour blue
_exptl_crystal_density_diffrn 1.989
_exptl_crystal_density_method 'not measured'
_exptl_crystal_description prism
_exptl_crystal_F_000 1752
_exptl_crystal_size_max .36
_exptl_crystal_size_mid .22
_exptl_crystal_size_min .17
_refine_diff_density_max 0.410
_refine_diff_density_min -0.428
_refine_diff_density_rms 0.076
_refine_ls_extinction_method none
_refine_ls_goodness_of_fit_ref 0.768
_refine_ls_hydrogen_treatment constr
_refine_ls_matrix_type full
_refine_ls_number_parameters 163
_refine_ls_number_reflns 3640
_refine_ls_number_restraints 0
_refine_ls_restrained_S_all 0.768
_refine_ls_R_factor_all 0.0852
_refine_ls_R_factor_gt 0.0295
_refine_ls_shift/su_max 0.001
_refine_ls_shift/su_mean 0.000
_refine_ls_structure_factor_coef Fsqd
_refine_ls_weighting_details 'calc w=1/[\s^2^(Fo^2^)+(0.0177P)^2^+0.0000P] where P=(Fo^2^+2Fc^2^)/3'
_refine_ls_weighting_scheme calc
_refine_ls_wR_factor_gt 0.0444
_refine_ls_wR_factor_ref 0.0517
_reflns_number_gt 1883
_reflns_number_total 3640
_reflns_threshold_expression >2sigma(I)
_cod_data_source_file c0dt00560f.txt
_cod_data_source_block 2
_cod_database_code 7026636

loop_
_symmetry_equiv_pos_as_xyz
'x, y, z'
'-x+1/2, -y, z+1/2'
'-x, y+1/2, -z+1/2'
'x+1/2, -y+1/2, -z'
'-x, -y, -z'
'x-1/2, y, -z-1/2'
'x, -y-1/2, z-1/2'
'-x-1/2, y-1/2, z'

loop_
_atom_site_label
_atom_site_type_symbol
_atom_site_fract_x
_atom_site_fract_y
_atom_site_fract_z
_atom_site_U_iso_or_equiv
_atom_site_adp_type
_atom_site_occupancy
_atom_site_symmetry_multiplicity
_atom_site_calc_flag
_atom_site_refinement_flags
Co1 Co 0.47330(4) 0.79723(3) 0.67003(3) 0.03600(13) Uani 1 1 d .
Br1 Br 0.64442(3) 0.75658(3) 0.61969(2) 0.04816(11) Uani 1 1 d .
Br2 Br 0.36551(3) 0.65736(3) 0.65913(3) 0.06071(13) Uani 1 1 d .
C1 C 0.3729(3) 1.0353(2) 0.7465(2) 0.0481(10) Uani 1 1 d .
H1A H 0.3953 1.0685 0.7937 0.058 Uiso 1 1 calc R
H1B H 0.3177 1.0731 0.7224 0.058 Uiso 1 1 calc R
S1 S 0.31757(7) 0.92151(7) 0.77538(6) 0.0463(3) Uani 1 1 d .
N1 N 0.4980(2) 0.82850(18) 0.78624(16) 0.0356(7) Uani 1 1 d .
C2 C 0.4276(3) 0.8782(2) 0.8286(2) 0.0381(9) Uani 1 1 d .
C3 C 0.4409(3) 0.8963(3) 0.9071(2) 0.0534(11) Uani 1 1 d .
H3 H 0.3901 0.9303 0.9348 0.064 Uiso 1 1 calc R
C4 C 0.5288(4) 0.8645(3) 0.9447(2) 0.0636(12) Uani 1 1 d .
H4 H 0.5387 0.8763 0.9982 0.076 Uiso 1 1 calc R
C5 C 0.6026(3) 0.8148(3) 0.9023(2) 0.0537(11) Uani 1 1 d .
H5 H 0.6636 0.7928 0.9264 0.064 Uiso 1 1 calc R
C6 C 0.5850(3) 0.7980(2) 0.8234(2) 0.0432(9) Uani 1 1 d .
H6 H 0.6351 0.7643 0.7949 0.052 Uiso 1 1 calc R
S11 S 0.48296(8) 1.03035(6) 0.67893(5) 0.0446(2) Uani 1 1 d .
N11 N 0.4141(2) 0.88922(19) 0.58755(16) 0.0347(7) Uani 1 1 d .
C12 C 0.4174(2) 0.9850(2) 0.59477(19) 0.0348(9) Uani 1 1 d .
C13 C 0.3771(3) 1.0449(2) 0.5379(2) 0.0431(10) Uani 1 1 d .
H13 H 0.3787 1.1106 0.5451 0.052 Uiso 1 1 calc R
C14 C 0.3344(3) 1.0068(3) 0.4706(2) 0.0508(11) Uani 1 1 d .
H14 H 0.3077 1.0465 0.4315 0.061 Uiso 1 1 calc R
C15 C 0.3314(3) 0.9100(3) 0.4615(2) 0.0496(10) Uani 1 1 d .
H15 H 0.3035 0.8827 0.4161 0.060 Uiso 1 1 calc R
C16 C 0.3707(3) 0.8539(3) 0.5212(2) 0.0438(9) Uani 1 1 d .
H16 H 0.3671 0.7880 0.5155 0.053 Uiso 1 1 calc R

loop_
_atom_site_aniso_label
_atom_site_aniso_U_11
_atom_site_aniso_U_22
_atom_site_aniso_U_33
_atom_site_aniso_U_23
_atom_site_aniso_U_13
_atom_site_aniso_U_12
Co1 0.0386(3) 0.0363(3) 0.0331(3) 0.0006(2) -0.0030(2) -0.0002(2)
Br1 0.0461(2) 0.0513(2) 0.0470(2) -0.00304(19) 0.0046(2) 0.0066(2)
Br2 0.0591(3) 0.0499(2) 0.0731(3) 0.0083(2) -0.0058(3) -0.0177(2)
C1 0.058(3) 0.047(2) 0.039(2) -0.0027(18) -0.001(2) 0.0141(19)
S1 0.0382(5) 0.0605(7) 0.0402(6) 0.0028(5) 0.0023(5) 0.0018(5)
N1 0.0388(19) 0.0375(18) 0.0305(18) 0.0045(14) -0.0027(14) -0.0004(14)
C2 0.043(2) 0.039(2) 0.032(2) 0.0029(18) 0.0010(19) -0.0009(17)
C3 0.058(3) 0.067(3) 0.035(3) -0.004(2) 0.002(2) 0.009(2)
C4 0.082(3) 0.073(3) 0.036(3) 0.000(2) -0.015(3) 0.001(3)
C5 0.056(3) 0.054(3) 0.051(3) 0.005(2) -0.014(2) 0.006(2)
C6 0.048(2) 0.042(2) 0.040(3) 0.0058(19) 0.000(2) 0.0048(19)
S11 0.0518(6) 0.0431(6) 0.0389(6) -0.0004(5) -0.0030(5) -0.0079(5)
N11 0.0373(18) 0.0352(18) 0.0315(19) -0.0005(13) 0.0008(14) -0.0048(14)
C12 0.033(2) 0.038(2) 0.034(2) 0.0022(17) 0.0000(17) -0.0018(17)
C13 0.043(2) 0.038(2) 0.048(3) 0.0078(19) -0.001(2) 0.0003(18)
C14 0.043(3) 0.062(3) 0.047(3) 0.022(2) -0.008(2) -0.007(2)
C15 0.050(3) 0.062(3) 0.036(2) 0.007(2) -0.0113(19) -0.019(2)
C16 0.045(2) 0.043(2) 0.043(3) 0.0010(19) 0.002(2) -0.0138(19)

loop_
_atom_type_symbol
_atom_type_description
_atom_type_scat_dispersion_real
_atom_type_scat_dispersion_imag
_atom_type_scat_source
C C 0.0033 0.0016 'International Tables Vol C Tables 4.2.6.8 and 6.1.1.4'
H H 0.0000 0.0000 'International Tables Vol C Tables 4.2.6.8 and 6.1.1.4'
N N 0.0061 0.0033 'International Tables Vol C Tables 4.2.6.8 and 6.1.1.4'
S S 0.1246 0.1234 'International Tables Vol C Tables 4.2.6.8 and 6.1.1.4'
Co Co 0.3494 0.9721 'International Tables Vol C Tables 4.2.6.8 and 6.1.1.4'
Br Br -0.2901 2.4595 'International Tables Vol C Tables 4.2.6.8 and 6.1.1.4'

loop_
_geom_angle_atom_site_label_1
_geom_angle_atom_site_label_2
_geom_angle_atom_site_label_3
_geom_angle
N1 Co1 N11 125.52(11)
N1 Co1 Br2 109.72(7)
N11 Co1 Br2 104.58(8)
N1 Co1 Br1 104.70(8)
N11 Co1 Br1 103.86(8)
Br2 Co1 Br1 107.22(2)
N1 Co1 S1 55.76(8)
N11 Co1 S1 79.05(8)
Br2 Co1 S1 97.74(3)
Br1 Co1 S1 152.96(3)
N1 Co1 S11 74.67(7)
N11 Co1 S11 54.30(8)
Br2 Co1 S11 147.20(3)
Br1 Co1 S11 102.63(2)
S1 Co1 S11 56.75(3)
S1 C1 S11 116.01(17)
C2 S1 C1 97.64(16)
C2 S1 Co1 66.89(12)
C1 S1 Co1 95.04(11)
C2 N1 C6 117.6(3)
C2 N1 Co1 121.6(2)
C6 N1 Co1 120.8(2)
C2 N1 N11 100.3(2)
C6 N1 N11 138.7(2)
Co1 N1 N11 27.26(6)
N1 C2 C3 122.3(3)
N1 C2 S1 115.6(3)
C3 C2 S1 122.0(3)
C4 C3 C2 119.8(4)
C3 C4 C5 118.8(4)
C4 C5 C6 119.0(4)
N1 C6 C5 122.5(3)
C12 S11 C1 99.21(16)
C12 S11 Co1 65.59(11)
C1 S11 Co1 92.18(10)
C16 N11 C12 117.1(3)
C16 N11 Co1 119.3(2)
C12 N11 Co1 123.6(2)
C16 N11 N1 143.9(2)
C12 N11 N1 98.0(2)
Co1 N11 N1 27.22(6)
N11 C12 C13 122.1(3)
N11 C12 S11 116.5(2)
C13 C12 S11 121.4(3)
C14 C13 C12 119.5(3)
C15 C14 C13 119.4(3)
C14 C15 C16 118.3(3)
N11 C16 C15 123.6(3)

loop_
_geom_bond_atom_site_label_1
_geom_bond_atom_site_label_2
_geom_bond_distance
Co1 N1 2.044(3)
Co1 N11 2.047(3)
Co1 Br2 2.3998(6)
Co1 Br1 2.4069(6)
Co1 S1 3.1868(11)
Co1 S11 3.2739(10)
C1 S1 1.811(3)
C1 S11 1.811(3)
S1 C2 1.773(3)
N1 C2 1.343(4)
N1 C6 1.343(4)
N1 N11 3.637(4)
C2 C3 1.367(5)
C3 C4 1.363(5)
C4 C5 1.374(5)
C5 C6 1.376(5)
S11 C12 1.771(3)
N11 C16 1.348(4)
N11 C12 1.349(4)
C12 C13 1.378(4)
C13 C14 1.374(5)
C14 C15 1.366(5)
C15 C16 1.377(4)

loop_
_geom_hbond_atom_site_label_D
_geom_hbond_atom_site_label_H
_geom_hbond_atom_site_label_A
_geom_hbond_distance_DH
_geom_hbond_distance_HA
_geom_hbond_distance_DA
_geom_hbond_angle_DHA
_geom_hbond_site_symmetry_A
C15 H15 Br1 0.93 2.88 3.606(4) 136.2 4_466
C1 H1B Br2 0.97 2.83 3.785(3) 170.3 8_665

loop_
_geom_torsion_atom_site_label_1
_geom_torsion_atom_site_label_2
_geom_torsion_atom_site_label_3
_geom_torsion_atom_site_label_4
_geom_torsion
N11 Co1 N1 C2 42.5(3)
Co1 N1 C2 S1 -4.4(3)
N1 C2 S1 C1 -89.7(3)
C2 S1 C1 S11 66.2(2)
S1 C1 S11 C12 66.7(2)
C1 S11 C12 N11 -90.0(3)
S11 C12 N11 Co1 3.0(3)
C12 N11 Co1 N1 22.3(3)
